data_7713278
loop_
_publ_author_name
'Alguacil, Andr\'es'
'Scalambra, Franco'
'Lorenzo Luiz, Pablo'
'Puerta, Adri\'an'
'Gonz\'alez-Bakker , Aday'
'Mendoza, Zenaida'
'Padr\'on, Jos\'e M.'
'Romerosa-Nievas, Antonio Manuel'

_publ_section_title
;
 Tetranuclear Ru2Cu2 and Ru2Ni2 complexes with nanomolar anticancer
 activity
;
_journal_name_full 'Dalton Transactions'
_journal_paper_doi 10.1039/D3DT01284K
_journal_year 2023
_chemical_formula_moiety 'C96 H103 Cl3 N6 Ni2 O P6 Ru2'
_chemical_formula_sum 'C96 H103 Cl3 N6 Ni2 O P6 Ru2'
_chemical_formula_weight 1968.57
_space_group_crystal_system monoclinic
_space_group_IT_number 15
_space_group_name_Hall '-C 2yc'
_space_group_name_H-M_alt 'C 1 2/c 1'
_atom_sites_solution_hydrogens mixed
_audit_creation_date 2022-06-30
_audit_creation_method
;
Olex2 1.5
(compiled 2022.04.07 svn.rca3783a0 for OlexSys, GUI svn.r6498)
;
_audit_update_record
;
2023-06-09 deposited with the CCDC.	2023-06-29 downloaded from the CCDC.
;
_cell_angle_alpha 90
_cell_angle_beta 93.105(3)
_cell_angle_gamma 90
_cell_formula_units_Z 4
_cell_length_a 22.9347(10)
_cell_length_b 14.1345(7)
_cell_length_c 32.7675(15)
_cell_measurement_reflns_used 9795
_cell_measurement_temperature 293
_cell_measurement_theta_max 63.92
_cell_measurement_theta_min 2.70
_cell_volume 10606.7(9)
_computing_cell_refinement 'SAINT V8.40B (?, 2016)'
_computing_data_collection 'Bruker APEX2'
_computing_data_reduction 'SAINT V8.40B (?, 2016)'
_computing_molecular_graphics 'Olex2 1.5 (Dolomanov et al., 2009)'
_computing_publication_material 'Olex2 1.5 (Dolomanov et al., 2009)'
_computing_structure_refinement 'XL  (Sheldrick, 2008)'
_computing_structure_solution 'XT (Sheldrick, 2015'
_diffrn_ambient_temperature 293
_diffrn_measured_fraction_theta_full 0.985
_diffrn_measured_fraction_theta_max 0.985
_diffrn_measurement_device_type 'Bruker APEX-II CCD'
_diffrn_measurement_method '\f and \w scans'
_diffrn_radiation_type CuK\a
_diffrn_radiation_wavelength 1.54178
_diffrn_reflns_av_R_equivalents 0.1488
_diffrn_reflns_av_unetI/netI 0.0810
_diffrn_reflns_Laue_measured_fraction_full 0.985
_diffrn_reflns_Laue_measured_fraction_max 0.985
_diffrn_reflns_limit_h_max 26
_diffrn_reflns_limit_h_min -26
_diffrn_reflns_limit_k_max 16
_diffrn_reflns_limit_k_min -16
_diffrn_reflns_limit_l_max 38
_diffrn_reflns_limit_l_min -37
_diffrn_reflns_number 79421
_diffrn_reflns_point_group_measured_fraction_full 0.985
_diffrn_reflns_point_group_measured_fraction_max 0.985
_diffrn_reflns_theta_full 64.673
_diffrn_reflns_theta_max 64.673
_diffrn_reflns_theta_min 2.701
_diffrn_source_current 1.0
_diffrn_source_power 0.05
_diffrn_source_voltage 50.0
_diffrn_standards_number 0
_exptl_absorpt_coefficient_mu 4.547
_exptl_absorpt_correction_T_max 0.3158
_exptl_absorpt_correction_T_min 0.1870
_exptl_absorpt_correction_type multi-scan
_exptl_absorpt_process_details
;
SADABS-2016/2 (Bruker,2016/2) was used for absorption correction.
wR2(int) was 0.1181 before and 0.0933 after correction.
The Ratio of minimum to maximum transmission is 0.5921.
The \l/2 correction factor is Not present.
;
_exptl_crystal_colour 'light orange'
_exptl_crystal_colour_modifier light
_exptl_crystal_colour_primary orange
_exptl_crystal_density_diffrn 1.233
_exptl_crystal_description block
_exptl_crystal_F_000 4056
_exptl_crystal_size_max 0.01
_exptl_crystal_size_mid 0.01
_exptl_crystal_size_min 0.01
_refine_diff_density_max 1.004
_refine_diff_density_min -0.596
_refine_diff_density_rms 0.132
_refine_ls_extinction_method none
_refine_ls_goodness_of_fit_ref 1.159
_refine_ls_hydrogen_treatment mixed
_refine_ls_matrix_type full
_refine_ls_number_parameters 508
_refine_ls_number_reflns 8835
_refine_ls_number_restraints 512
_refine_ls_restrained_S_all 1.136
_refine_ls_R_factor_all 0.1479
_refine_ls_R_factor_gt 0.0952
_refine_ls_shift/su_max 0.001
_refine_ls_shift/su_mean 0.000
_refine_ls_structure_factor_coef Fsqd
_refine_ls_weighting_details 'w=1/[\s^2^(Fo^2^)+(0.0707P)^2^+117.3230P] where P=(Fo^2^+2Fc^2^)/3'
_refine_ls_weighting_scheme calc
_refine_ls_wR_factor_gt 0.2005
_refine_ls_wR_factor_ref 0.2252
_reflns_Friedel_coverage 0.000
_reflns_number_gt 5695
_reflns_number_total 8835
_reflns_threshold_expression 'I > 2\s(I)'
_cod_data_source_file d3dt01284k2.cif
_cod_data_source_block zm801_5_0m_sq
_cod_database_code 7713278
_shelx_shelxl_version_number 2019/1
_shelx_space_group_comment
;
The symmetry employed for this shelxl refinement is uniquely defined
by the following loop, which should always be used as a source of
symmetry information in preference to the above space-group names.
They are only intended as comments.
;
_shelx_estimated_absorpt_t_max 0.956
_shelx_estimated_absorpt_t_min 0.956
_olex2_refinement_description
;
1. Fixed Uiso
 At 1.2 times of:
  All C(H) groups, All C(H,H) groups
 At 1.5 times of:
  All C(H,H,H) groups
2. Restrained distances
 H1-O1
 0.98 with sigma of 0.02
3. Uiso/Uaniso restraints and constraints
Uanis(C16) = Uanis(C14) = Uanis(C15) = Uanis(C17) = Uanis(C18) = Uanis(C19)
4. Rigid body (RIGU) restrains
 All non-hydrogen atoms
 with sigma for 1-2 distances of 0.004 and sigma for 1-3 distances of 0.004
5. Others
 Sof(Cl2B)=1-FVAR(1)
 Sof(Cl2A)=FVAR(1)
6.a Secondary CH2 refined with riding coordinates:
 C4(H4A,H4B), C1(H1A,H1B), C5(H5A,H5B), C3(H3A,H3B), C2(H2A,H2B)
6.b Aromatic/amide H refined with riding coordinates:
 C48(H48), C47(H47), C43(H43), C13(H13), C46(H46), C44(H44), C45(H45), C9(H9),
 C40(H40), C10(H10), C37(H37), C19(H19), C18(H18), C21(H21), C15(H15), C41(H41),
  C31(H31), C36(H36), C33(H33), C27(H27), C39(H39), C42(H42), C17(H17),
 C35(H35), C12(H12), C28(H28), C11(H11), C22(H22), C16(H16), C29(H29), C34(H34),
  C30(H30), C23(H23), C25(H25), C24(H24)
6.c Idealised Me refined as rotating group:
 C7(H7A,H7B,H7C), C6(H6A,H6B,H6C)
;
_platon_squeeze_special_details
;
A solvent mask was calculated and 565 electrons were 
found in a volume of 2788\%A^3^ in 1 void per unit cell. 
This is consistent with the presence of 
2[CF3SO3] per Asymmetric Unit 
which account for 584 electrons 
per unit cell.
;
_platon_squeeze_void_probe_radius 1.20
_olex2_submission_special_instructions 'No special instructions were received'

loop_
_space_group_symop_operation_xyz
'x, y, z'
'-x, y, -z+1/2'
'x+1/2, y+1/2, z'
'-x+1/2, y+1/2, -z+1/2'
'-x, -y, -z'
'x, -y, z-1/2'
'-x+1/2, -y+1/2, -z'
'x+1/2, -y+1/2, z-1/2'

loop_
_atom_site_label
_atom_site_type_symbol
_atom_site_fract_x
_atom_site_fract_y
_atom_site_fract_z
_atom_site_U_iso_or_equiv
_atom_site_adp_type
_atom_site_occupancy
_atom_site_site_symmetry_order
_atom_site_calc_flag
_atom_site_refinement_flags_posn
_atom_site_refinement_flags_adp
_atom_site_refinement_flags_occupancy
_atom_site_disorder_assembly
_atom_site_disorder_group
Ru1 Ru 0.71334(3) 0.62102(5) 0.59893(2) 0.0450(2) Uani 1 1 d . . . . .
Ni1 Ni 0.53068(6) 0.52269(11) 0.70405(5) 0.0471(4) Uani 1 1 d . . . . .
P1 P 0.66381(10) 0.53320(18) 0.64607(7) 0.0462(6) Uani 1 1 d . . . . .
P2 P 0.70133(11) 0.77429(19) 0.62870(8) 0.0529(7) Uani 1 1 d . . . . .
P3 P 0.80936(10) 0.58167(19) 0.62226(8) 0.0511(6) Uani 1 1 d . . . . .
Cl1 Cl 0.500000 0.3879(3) 0.750000 0.0747(11) Uani 1 2 d S T P A .
Cl2A Cl 0.4846(4) 0.6257(7) 0.6605(2) 0.091(3) Uani 0.86(3) 1 d . . P A 1
O1 O 0.500000 0.5873(8) 0.750000 0.075(3) Uani 1 2 d DS T P A .
N1 N 0.5564(3) 0.4392(6) 0.6573(2) 0.057(2) Uani 1 1 d . . . . .
N3 N 0.6204(3) 0.5228(6) 0.7260(2) 0.0527(18) Uani 1 1 d . . . . .
N2 N 0.6468(3) 0.3774(6) 0.6912(2) 0.0549(18) Uani 1 1 d . . . . .
C38 C 0.8295(4) 0.4551(7) 0.6235(3) 0.053(2) Uani 1 1 d . . . . .
C48 C 0.6820(4) 0.5265(8) 0.5487(3) 0.061(2) Uani 1 1 d . . . . .
H48 H 0.670723 0.464504 0.553609 0.073 Uiso 1 1 calc R U . . .
C4 C 0.5904(4) 0.3560(7) 0.6718(3) 0.058(2) Uani 1 1 d . . . . .
H4A H 0.567813 0.321508 0.691107 0.070 Uiso 1 1 calc R U . . .
H4B H 0.595956 0.314579 0.648758 0.070 Uiso 1 1 calc R U . . .
C14 C 0.7565(6) 0.8626(9) 0.6155(3) 0.0895(17) Uani 1 1 d . . . . .
C8 C 0.6963(5) 0.7930(7) 0.6841(3) 0.060(2) Uani 1 1 d . . . . .
C1 C 0.5905(4) 0.4952(7) 0.6282(3) 0.057(2) Uani 1 1 d . . . . .
H1A H 0.568079 0.551224 0.620449 0.069 Uiso 1 1 calc R U . . .
H1B H 0.594049 0.457729 0.603631 0.069 Uiso 1 1 calc R U . . .
C5 C 0.6453(4) 0.4266(7) 0.7291(3) 0.056(2) Uani 1 1 d . . . . .
H5A H 0.684734 0.430919 0.741109 0.067 Uiso 1 1 calc R U . . .
H5B H 0.622523 0.389776 0.747455 0.067 Uiso 1 1 calc R U . . .
C3 C 0.6529(4) 0.5826(7) 0.6964(3) 0.054(2) Uani 1 1 d . . . . .
H3A H 0.690962 0.597383 0.709151 0.065 Uiso 1 1 calc R U . . .
H3B H 0.631998 0.641918 0.692649 0.065 Uiso 1 1 calc R U . . .
C47 C 0.7381(5) 0.5568(8) 0.5412(3) 0.059(2) Uani 1 1 d . . . . .
H47 H 0.770670 0.518029 0.539649 0.071 Uiso 1 1 calc R U . . .
C2 C 0.6883(4) 0.4139(7) 0.6631(3) 0.057(2) Uani 1 1 d . . . . .
H2A H 0.690121 0.372071 0.639706 0.068 Uiso 1 1 calc R U . . .
H2B H 0.726884 0.417558 0.676598 0.068 Uiso 1 1 calc R U . . .
C43 C 0.7941(5) 0.3878(7) 0.6050(3) 0.063(3) Uani 1 1 d . . . . .
H43 H 0.758431 0.405669 0.592606 0.076 Uiso 1 1 calc R U . . .
C13 C 0.6453(5) 0.8298(8) 0.6995(3) 0.071(3) Uani 1 1 d . . . . .
H13 H 0.614624 0.848572 0.681646 0.086 Uiso 1 1 calc R U . . .
C46 C 0.7375(5) 0.6553(8) 0.5364(3) 0.060(2) Uani 1 1 d . . . . .
H46 H 0.769385 0.693420 0.531430 0.072 Uiso 1 1 calc R U . . .
C20 C 0.6343(5) 0.8314(8) 0.6092(3) 0.063(3) Uani 1 1 d . . . . .
C44 C 0.6452(5) 0.6069(8) 0.5475(3) 0.060(2) Uani 1 1 d . . . . .
H44 H 0.605189 0.606970 0.550921 0.072 Uiso 1 1 calc R U . . .
C45 C 0.6794(4) 0.6862(8) 0.5403(3) 0.057(2) Uani 1 1 d . . . . .
H45 H 0.666360 0.748368 0.538447 0.069 Uiso 1 1 calc R U . . .
C26 C 0.8426(4) 0.6121(7) 0.6725(3) 0.060(2) Uani 1 1 d . . . . .
C9 C 0.7414(5) 0.7652(7) 0.7114(3) 0.064(3) Uani 1 1 d . . . . .
H9 H 0.775280 0.739394 0.701740 0.077 Uiso 1 1 calc R U . . .
C40 C 0.8986(5) 0.3337(8) 0.6422(4) 0.074(3) Uani 1 1 d . . . . .
H40 H 0.933865 0.315283 0.655146 0.089 Uiso 1 1 calc R U . . .
C10 C 0.7357(5) 0.7761(8) 0.7533(3) 0.070(3) Uani 1 1 d . . . . .
H10 H 0.766481 0.758838 0.771395 0.084 Uiso 1 1 calc R U . . .
C37 C 0.8714(5) 0.7224(8) 0.5824(4) 0.072(3) Uani 1 1 d . . . . .
H37 H 0.852251 0.763973 0.599109 0.086 Uiso 1 1 calc R U . . .
C19 C 0.7617(6) 0.8887(9) 0.5752(3) 0.0895(17) Uani 1 1 d . . . . .
H19 H 0.737416 0.860661 0.554970 0.107 Uiso 1 1 calc R U . . .
C7 C 0.6276(5) 0.5664(9) 0.7669(3) 0.075(3) Uani 1 1 d . . . . .
H7A H 0.614154 0.630696 0.765567 0.113 Uiso 1 1 calc R U . . .
H7B H 0.668060 0.565185 0.776033 0.113 Uiso 1 1 calc R U . . .
H7C H 0.605167 0.531584 0.785760 0.113 Uiso 1 1 calc R U . . .
C32 C 0.8618(4) 0.6253(8) 0.5862(3) 0.059(2) Uani 1 1 d . . . . .
C18 C 0.8019(6) 0.9551(9) 0.5642(4) 0.0895(17) Uani 1 1 d . . . . .
H18 H 0.802750 0.973708 0.536999 0.107 Uiso 1 1 calc R U . . .
C21 C 0.5841(5) 0.7755(8) 0.6038(3) 0.071(3) Uani 1 1 d . . . . .
H21 H 0.586749 0.710896 0.609006 0.085 Uiso 1 1 calc R U . . .
C15 C 0.7947(6) 0.9039(9) 0.6436(4) 0.0895(17) Uani 1 1 d . . . . .
H15 H 0.792617 0.889371 0.671125 0.107 Uiso 1 1 calc R U . . .
C41 C 0.8620(6) 0.2667(9) 0.6226(4) 0.085(3) Uani 1 1 d . . . . .
H41 H 0.873266 0.203547 0.622016 0.101 Uiso 1 1 calc R U . . .
C31 C 0.8884(5) 0.6743(9) 0.6801(4) 0.083(3) Uani 1 1 d . . . . .
H31 H 0.903452 0.707375 0.658548 0.100 Uiso 1 1 calc R U . . .
C36 C 0.9095(5) 0.7590(10) 0.5540(4) 0.095(4) Uani 1 1 d . . . . .
H36 H 0.915989 0.823720 0.551908 0.115 Uiso 1 1 calc R U . . .
C33 C 0.8894(5) 0.5653(9) 0.5602(4) 0.076(3) Uani 1 1 d . . . . .
H33 H 0.883722 0.500344 0.562336 0.092 Uiso 1 1 calc R U . . .
C27 C 0.8194(5) 0.5685(8) 0.7067(3) 0.073(3) Uani 1 1 d . . . . .
H27 H 0.787361 0.528599 0.703012 0.087 Uiso 1 1 calc R U . . .
C39 C 0.8816(5) 0.4273(8) 0.6422(3) 0.069(3) Uani 1 1 d . . . . .
H39 H 0.905909 0.472251 0.655030 0.082 Uiso 1 1 calc R U . . .
C42 C 0.8106(5) 0.2932(8) 0.6045(4) 0.079(3) Uani 1 1 d . . . . .
H42 H 0.786158 0.248501 0.591697 0.095 Uiso 1 1 calc R U . . .
C17 C 0.8392(6) 0.9926(9) 0.5915(3) 0.0895(17) Uani 1 1 d . . . . .
H17 H 0.866926 1.035894 0.583668 0.107 Uiso 1 1 calc R U . . .
C6 C 0.5034(5) 0.4014(8) 0.6344(4) 0.077(3) Uani 1 1 d . . . . .
H6A H 0.481052 0.364189 0.652479 0.116 Uiso 1 1 calc R U . . .
H6B H 0.514982 0.362559 0.612219 0.116 Uiso 1 1 calc R U . . .
H6C H 0.479971 0.453038 0.623811 0.116 Uiso 1 1 calc R U . . .
C35 C 0.9370(6) 0.6948(11) 0.5290(4) 0.098(4) Uani 1 1 d . . . . .
H35 H 0.963477 0.717026 0.510728 0.118 Uiso 1 1 calc R U . . .
C12 C 0.6405(6) 0.8385(9) 0.7414(4) 0.083(3) Uani 1 1 d . . . . .
H12 H 0.606492 0.862515 0.751663 0.099 Uiso 1 1 calc R U . . .
C28 C 0.8434(6) 0.5839(9) 0.7457(4) 0.088(4) Uani 1 1 d . . . . .
H28 H 0.828337 0.553167 0.767893 0.106 Uiso 1 1 calc R U . . .
C11 C 0.6868(6) 0.8109(8) 0.7679(4) 0.079(3) Uani 1 1 d . . . . .
H11 H 0.683728 0.816720 0.795928 0.094 Uiso 1 1 calc R U . . .
C22 C 0.5309(6) 0.8138(11) 0.5911(4) 0.097(4) Uani 1 1 d . . . . .
H22 H 0.497877 0.775751 0.588007 0.116 Uiso 1 1 calc R U . . .
C16 C 0.8367(6) 0.9673(9) 0.6314(3) 0.0895(17) Uani 1 1 d . . . . .
H16 H 0.863350 0.992757 0.650804 0.107 Uiso 1 1 calc R U . . .
C29 C 0.8889(7) 0.6437(11) 0.7514(5) 0.110(5) Uani 1 1 d . . . . .
H29 H 0.904761 0.654904 0.777674 0.132 Uiso 1 1 calc R U . . .
C34 C 0.9258(6) 0.6003(11) 0.5308(4) 0.097(4) Uani 1 1 d . . . . .
H34 H 0.942353 0.559150 0.512534 0.117 Uiso 1 1 calc R U . . .
C30 C 0.9120(7) 0.6878(11) 0.7190(5) 0.113(5) Uani 1 1 d . . . . .
H30 H 0.944035 0.727599 0.723354 0.136 Uiso 1 1 calc R U . . .
C23 C 0.5276(7) 0.9080(12) 0.5831(5) 0.118(5) Uani 1 1 d . . . . .
H23 H 0.492335 0.933713 0.573136 0.142 Uiso 1 1 calc R U . . .
C25 C 0.6298(6) 0.9276(10) 0.6020(5) 0.101(4) Uani 1 1 d . . . . .
H25 H 0.662569 0.966068 0.605629 0.121 Uiso 1 1 calc R U . . .
C24 C 0.5760(7) 0.9669(12) 0.5894(5) 0.125(5) Uani 1 1 d . . . . .
H24 H 0.572408 1.031721 0.585175 0.150 Uiso 1 1 calc R U . . .
Cl2B Cl 0.511(2) 0.663(3) 0.6750(15) 0.082(11) Uani 0.14(3) 1 d . . P A 2
H1 H 0.500000 0.6572(17) 0.750000 0.09(5) Uiso 1 2 d DS . P . .

loop_
_atom_site_aniso_label
_atom_site_aniso_U_11
_atom_site_aniso_U_22
_atom_site_aniso_U_33
_atom_site_aniso_U_23
_atom_site_aniso_U_13
_atom_site_aniso_U_12
Ru1 0.0413(4) 0.0527(5) 0.0414(4) 0.0018(4) 0.0061(3) -0.0022(4)
Ni1 0.0391(8) 0.0502(9) 0.0532(9) 0.0073(8) 0.0123(7) 0.0033(7)
P1 0.0410(13) 0.0520(15) 0.0462(13) 0.0025(11) 0.0081(10) 0.0001(11)
P2 0.0560(15) 0.0519(15) 0.0516(14) 0.0016(12) 0.0090(12) -0.0018(12)
P3 0.0425(13) 0.0545(15) 0.0567(15) 0.0024(12) 0.0057(11) -0.0004(11)
Cl1 0.068(2) 0.064(2) 0.095(3) 0.000 0.031(2) 0.000
Cl2A 0.081(4) 0.100(5) 0.093(4) 0.037(3) 0.021(3) 0.036(4)
O1 0.068(6) 0.068(7) 0.091(7) 0.000 0.020(5) 0.000
N1 0.043(4) 0.062(4) 0.066(4) 0.012(3) 0.008(3) -0.010(3)
N3 0.051(4) 0.061(4) 0.047(4) 0.005(3) 0.010(3) -0.005(3)
N2 0.057(4) 0.049(4) 0.060(4) 0.006(3) 0.013(3) 0.001(3)
C38 0.053(5) 0.060(5) 0.047(5) 0.008(4) 0.016(4) 0.003(3)
C48 0.065(5) 0.071(5) 0.047(5) -0.001(4) 0.006(4) 0.002(4)
C4 0.058(4) 0.057(5) 0.060(5) 0.002(4) 0.011(4) -0.008(4)
C14 0.115(4) 0.100(4) 0.053(3) -0.005(3) 0.011(3) -0.045(3)
C8 0.073(5) 0.050(6) 0.058(5) -0.004(4) 0.019(3) -0.003(4)
C1 0.054(5) 0.061(6) 0.057(5) 0.006(4) 0.011(4) -0.009(4)
C5 0.045(5) 0.064(5) 0.058(5) 0.007(4) 0.007(4) -0.003(4)
C3 0.050(5) 0.065(5) 0.046(4) 0.002(4) 0.007(4) -0.008(4)
C47 0.062(5) 0.069(5) 0.046(5) -0.003(4) 0.005(4) 0.006(4)
C2 0.054(5) 0.060(6) 0.057(5) 0.007(4) 0.011(4) -0.001(4)
C43 0.061(5) 0.061(5) 0.069(6) -0.005(4) 0.015(4) 0.008(4)
C13 0.079(6) 0.071(7) 0.066(5) -0.004(5) 0.021(4) 0.007(5)
C46 0.060(5) 0.074(5) 0.047(5) 0.004(4) 0.005(4) -0.003(4)
C20 0.070(5) 0.062(5) 0.060(6) 0.015(4) 0.016(4) 0.005(4)
C44 0.055(4) 0.075(5) 0.052(5) 0.005(4) 0.006(4) -0.005(4)
C45 0.058(5) 0.066(5) 0.047(5) 0.006(4) 0.002(4) -0.001(4)
C26 0.058(5) 0.056(5) 0.064(5) -0.003(4) -0.006(4) 0.011(4)
C9 0.076(6) 0.060(6) 0.057(5) -0.008(4) 0.011(4) -0.007(5)
C40 0.072(6) 0.075(6) 0.077(7) 0.009(5) 0.021(5) 0.024(5)
C10 0.086(6) 0.063(7) 0.062(5) -0.010(5) 0.012(4) -0.020(5)
C37 0.051(6) 0.075(6) 0.091(7) 0.018(5) 0.008(5) -0.005(5)
C19 0.115(4) 0.100(4) 0.053(3) -0.005(3) 0.011(3) -0.045(3)
C7 0.085(8) 0.092(7) 0.050(5) -0.008(5) 0.011(5) -0.006(6)
C32 0.039(5) 0.070(5) 0.067(5) 0.013(4) 0.003(4) 0.000(4)
C18 0.115(4) 0.100(4) 0.053(3) -0.005(3) 0.011(3) -0.045(3)
C21 0.059(5) 0.067(6) 0.088(8) 0.008(5) 0.019(5) 0.011(4)
C15 0.115(4) 0.100(4) 0.053(3) -0.005(3) 0.011(3) -0.045(3)
C41 0.084(6) 0.074(6) 0.097(8) -0.005(6) 0.020(6) 0.025(5)
C31 0.077(7) 0.083(7) 0.089(7) -0.006(5) -0.014(5) -0.011(6)
C36 0.070(7) 0.098(8) 0.120(9) 0.042(6) 0.023(6) -0.010(6)
C33 0.069(6) 0.083(6) 0.078(6) 0.015(5) 0.019(5) 0.011(5)
C27 0.081(7) 0.072(7) 0.063(5) -0.001(4) -0.006(4) -0.001(6)
C39 0.060(5) 0.075(6) 0.071(7) 0.002(5) 0.011(5) 0.016(4)
C42 0.080(6) 0.062(5) 0.096(8) -0.011(5) 0.017(6) 0.014(5)
C17 0.115(4) 0.100(4) 0.053(3) -0.005(3) 0.011(3) -0.045(3)
C6 0.058(5) 0.085(8) 0.088(7) 0.004(6) -0.001(5) -0.018(5)
C35 0.065(7) 0.119(8) 0.112(9) 0.040(6) 0.015(6) 0.011(6)
C12 0.098(7) 0.083(8) 0.069(5) -0.008(5) 0.028(5) -0.001(6)
C28 0.111(9) 0.081(8) 0.069(6) -0.002(5) -0.020(5) 0.003(6)
C11 0.097(7) 0.076(8) 0.064(6) -0.013(5) 0.020(5) -0.016(6)
C22 0.065(6) 0.115(8) 0.112(10) 0.025(7) 0.022(6) 0.019(5)
C16 0.115(4) 0.100(4) 0.053(3) -0.005(3) 0.011(3) -0.045(3)
C29 0.129(10) 0.108(10) 0.089(7) -0.014(6) -0.028(6) -0.020(8)
C34 0.085(8) 0.114(8) 0.097(8) 0.034(6) 0.041(7) 0.016(6)
C30 0.125(10) 0.113(11) 0.097(7) -0.010(6) -0.029(6) -0.029(9)
C23 0.093(8) 0.117(8) 0.145(13) 0.036(8) 0.017(8) 0.024(6)
C25 0.092(7) 0.071(6) 0.141(12) 0.030(6) 0.010(7) 0.008(5)
C24 0.102(8) 0.106(8) 0.168(14) 0.047(8) 0.014(8) 0.024(6)
Cl2B 0.058(18) 0.092(14) 0.098(16) 0.017(11) 0.017(12) 0.006(11)

loop_
_atom_type_symbol
_atom_type_description
_atom_type_scat_dispersion_real
_atom_type_scat_dispersion_imag
_atom_type_scat_source
C C 0.0181 0.0091 'International Tables Vol C Tables 4.2.6.8 and 6.1.1.4'
H H 0.0000 0.0000 'International Tables Vol C Tables 4.2.6.8 and 6.1.1.4'
Cl Cl 0.3639 0.7018 'International Tables Vol C Tables 4.2.6.8 and 6.1.1.4'
N N 0.0311 0.0180 'International Tables Vol C Tables 4.2.6.8 and 6.1.1.4'
Ni Ni -3.0029 0.5091 'International Tables Vol C Tables 4.2.6.8 and 6.1.1.4'
O O 0.0492 0.0322 'International Tables Vol C Tables 4.2.6.8 and 6.1.1.4'
P P 0.2955 0.4335 'International Tables Vol C Tables 4.2.6.8 and 6.1.1.4'
Ru Ru 0.0552 3.2960 'International Tables Vol C Tables 4.2.6.8 and 6.1.1.4'

loop_
_geom_angle_atom_site_label_1
_geom_angle_atom_site_label_2
_geom_angle_atom_site_label_3
_geom_angle
_geom_angle_site_symmetry_1
_geom_angle_site_symmetry_3
_geom_angle_publ_flag
P1 Ru1 P2 98.10(9) . . ?
P1 Ru1 P3 98.05(9) . . ?
P3 Ru1 P2 101.95(9) . . ?
C48 Ru1 P1 91.2(3) . . ?
C48 Ru1 P2 144.0(3) . . ?
C48 Ru1 P3 111.0(3) . . ?
C48 Ru1 C44 37.1(4) . . ?
C48 Ru1 C45 61.6(4) . . ?
C47 Ru1 P1 120.6(3) . . ?
C47 Ru1 P2 139.8(3) . . ?
C47 Ru1 P3 84.4(3) . . ?
C47 Ru1 C48 36.7(4) . . ?
C47 Ru1 C46 37.1(4) . . ?
C47 Ru1 C44 61.3(4) . . ?
C47 Ru1 C45 61.6(4) . . ?
C46 Ru1 P1 153.0(3) . . ?
C46 Ru1 P2 102.7(3) . . ?
C46 Ru1 P3 94.4(3) . . ?
C46 Ru1 C48 61.9(4) . . ?
C46 Ru1 C44 61.4(4) . . ?
C46 Ru1 C45 37.1(3) . . ?
C44 Ru1 P1 96.1(3) . . ?
C44 Ru1 P2 107.1(3) . . ?
C44 Ru1 P3 145.4(3) . . ?
C45 Ru1 P1 129.2(3) . . ?
C45 Ru1 P2 86.3(3) . . ?
C45 Ru1 P3 130.7(3) . . ?
C45 Ru1 C44 36.3(3) . . ?
Cl2A Ni1 Cl1 136.0(3) . . ?
O1 Ni1 Cl1 76.6(3) . . ?
O1 Ni1 Cl2A 90.6(3) . . ?
O1 Ni1 N1 172.4(4) . . ?
O1 Ni1 N3 97.0(2) . . ?
O1 Ni1 Cl2B 80.5(11) . . ?
N1 Ni1 Cl1 96.4(2) . . ?
N1 Ni1 Cl2A 92.4(3) . . ?
N1 Ni1 N3 86.6(3) . . ?
N1 Ni1 Cl2B 104.8(12) . . ?
N3 Ni1 Cl1 95.3(2) . . ?
N3 Ni1 Cl2A 128.2(4) . . ?
N3 Ni1 Cl2B 108.3(16) . . ?
Cl2B Ni1 Cl1 148.9(8) . . ?
C1 P1 Ru1 114.6(3) . . ?
C1 P1 C2 95.0(5) . . ?
C3 P1 Ru1 119.5(3) . . ?
C3 P1 C1 103.5(5) . . ?
C3 P1 C2 97.5(5) . . ?
C2 P1 Ru1 122.3(3) . . ?
C14 P2 Ru1 114.9(4) . . ?
C14 P2 C8 102.3(5) . . ?
C8 P2 Ru1 123.0(3) . . ?
C20 P2 Ru1 111.8(4) . . ?
C20 P2 C14 101.2(6) . . ?
C20 P2 C8 100.6(5) . . ?
C38 P3 Ru1 117.6(3) . . ?
C26 P3 Ru1 125.0(3) . . ?
C26 P3 C38 96.7(5) . . ?
C26 P3 C32 104.2(5) . . ?
C32 P3 Ru1 110.1(3) . . ?
C32 P3 C38 99.6(5) . . ?
Ni1 Cl1 Ni1 83.35(14) . 2_656 ?
Ni1 O1 Ni1 123.4(6) . 2_656 ?
Ni1 O1 H1 118.3(3) 2_656 . ?
Ni1 O1 H1 118.3(3) . . ?
C4 N1 Ni1 112.8(6) . . ?
C4 N1 C1 110.0(7) . . ?
C4 N1 C6 106.2(8) . . ?
C1 N1 Ni1 110.8(6) . . ?
C6 N1 Ni1 108.8(6) . . ?
C6 N1 C1 108.0(8) . . ?
C5 N3 Ni1 112.5(6) . . ?
C5 N3 C3 110.9(7) . . ?
C5 N3 C7 107.4(8) . . ?
C3 N3 Ni1 106.4(5) . . ?
C7 N3 Ni1 111.3(6) . . ?
C7 N3 C3 108.4(8) . . ?
C4 N2 C2 113.5(8) . . ?
C5 N2 C4 115.0(8) . . ?
C5 N2 C2 115.2(8) . . ?
C43 C38 P3 121.5(8) . . ?
C43 C38 C39 118.6(10) . . ?
C39 C38 P3 119.8(9) . . ?
Ru1 C48 H48 121.5 . . ?
C47 C48 Ru1 71.3(6) . . ?
C47 C48 H48 126.1 . . ?
C47 C48 C44 107.7(10) . . ?
C44 C48 Ru1 72.8(6) . . ?
C44 C48 H48 126.1 . . ?
N1 C4 H4A 108.5 . . ?
N1 C4 H4B 108.5 . . ?
N2 C4 N1 114.9(8) . . ?
N2 C4 H4A 108.5 . . ?
N2 C4 H4B 108.5 . . ?
H4A C4 H4B 107.5 . . ?
C19 C14 P2 119.9(9) . . ?
C15 C14 P2 123.7(9) . . ?
C15 C14 C19 116.3(11) . . ?
C13 C8 P2 120.5(9) . . ?
C9 C8 P2 120.6(8) . . ?
C9 C8 C13 118.8(10) . . ?
P1 C1 H1A 108.0 . . ?
P1 C1 H1B 108.0 . . ?
N1 C1 P1 117.0(7) . . ?
N1 C1 H1A 108.0 . . ?
N1 C1 H1B 108.0 . . ?
H1A C1 H1B 107.3 . . ?
N3 C5 H5A 108.6 . . ?
N3 C5 H5B 108.6 . . ?
N2 C5 N3 114.8(8) . . ?
N2 C5 H5A 108.6 . . ?
N2 C5 H5B 108.6 . . ?
H5A C5 H5B 107.5 . . ?
P1 C3 H3A 107.9 . . ?
P1 C3 H3B 107.9 . . ?
N3 C3 P1 117.6(7) . . ?
N3 C3 H3A 107.9 . . ?
N3 C3 H3B 107.9 . . ?
H3A C3 H3B 107.2 . . ?
Ru1 C47 H47 122.4 . . ?
C48 C47 Ru1 72.0(6) . . ?
C48 C47 H47 125.6 . . ?
C48 C47 C46 108.8(10) . . ?
C46 C47 Ru1 71.7(6) . . ?
C46 C47 H47 125.6 . . ?
P1 C2 H2A 110.0 . . ?
P1 C2 H2B 110.0 . . ?
N2 C2 P1 108.4(6) . . ?
N2 C2 H2A 110.0 . . ?
N2 C2 H2B 110.0 . . ?
H2A C2 H2B 108.4 . . ?
C38 C43 H43 119.3 . . ?
C38 C43 C42 121.3(11) . . ?
C42 C43 H43 119.3 . . ?
C8 C13 H13 119.9 . . ?
C12 C13 C8 120.2(12) . . ?
C12 C13 H13 119.9 . . ?
Ru1 C46 H46 121.8 . . ?
C47 C46 Ru1 71.2(6) . . ?
C47 C46 H46 126.3 . . ?
C47 C46 C45 107.5(10) . . ?
C45 C46 Ru1 72.4(6) . . ?
C45 C46 H46 126.3 . . ?
C21 C20 P2 117.8(8) . . ?
C25 C20 P2 123.3(10) . . ?
C25 C20 C21 118.8(11) . . ?
Ru1 C44 H44 124.1 . . ?
C48 C44 Ru1 70.1(6) . . ?
C48 C44 H44 126.0 . . ?
C45 C44 Ru1 71.3(6) . . ?
C45 C44 C48 108.0(9) . . ?
C45 C44 H44 126.0 . . ?
Ru1 C45 H45 122.9 . . ?
C46 C45 Ru1 70.5(6) . . ?
C46 C45 H45 126.0 . . ?
C44 C45 Ru1 72.3(6) . . ?
C44 C45 C46 108.0(10) . . ?
C44 C45 H45 126.0 . . ?
C31 C26 P3 126.0(9) . . ?
C31 C26 C27 116.8(10) . . ?
C27 C26 P3 117.2(8) . . ?
C8 C9 H9 120.1 . . ?
C8 C9 C10 119.8(11) . . ?
C10 C9 H9 120.1 . . ?
C41 C40 H40 120.4 . . ?
C39 C40 H40 120.4 . . ?
C39 C40 C41 119.1(12) . . ?
C9 C10 H10 119.4 . . ?
C11 C10 C9 121.1(12) . . ?
C11 C10 H10 119.4 . . ?
C32 C37 H37 119.1 . . ?
C32 C37 C36 121.7(12) . . ?
C36 C37 H37 119.1 . . ?
C14 C19 H19 119.2 . . ?
C18 C19 C14 121.6(12) . . ?
C18 C19 H19 119.2 . . ?
N3 C7 H7A 109.5 . . ?
N3 C7 H7B 109.5 . . ?
N3 C7 H7C 109.5 . . ?
H7A C7 H7B 109.5 . . ?
H7A C7 H7C 109.5 . . ?
H7B C7 H7C 109.5 . . ?
C37 C32 P3 119.9(9) . . ?
C33 C32 P3 121.9(9) . . ?
C33 C32 C37 118.1(10) . . ?
C19 C18 H18 119.5 . . ?
C17 C18 C19 121.0(12) . . ?
C17 C18 H18 119.5 . . ?
C20 C21 H21 119.2 . . ?
C22 C21 C20 121.6(12) . . ?
C22 C21 H21 119.2 . . ?
C14 C15 H15 119.6 . . ?
C14 C15 C16 120.8(11) . . ?
C16 C15 H15 119.6 . . ?
C40 C41 H41 119.9 . . ?
C42 C41 C40 120.3(12) . . ?
C42 C41 H41 119.9 . . ?
C26 C31 H31 119.5 . . ?
C30 C31 C26 121.0(13) . . ?
C30 C31 H31 119.5 . . ?
C37 C36 H36 121.1 . . ?
C35 C36 C37 117.7(13) . . ?
C35 C36 H36 121.1 . . ?
C32 C33 H33 119.4 . . ?
C32 C33 C34 121.2(12) . . ?
C34 C33 H33 119.4 . . ?
C26 C27 H27 119.4 . . ?
C28 C27 C26 121.3(12) . . ?
C28 C27 H27 119.4 . . ?
C38 C39 C40 120.9(12) . . ?
C38 C39 H39 119.5 . . ?
C40 C39 H39 119.5 . . ?
C43 C42 H42 120.1 . . ?
C41 C42 C43 119.7(12) . . ?
C41 C42 H42 120.1 . . ?
C18 C17 H17 120.3 . . ?
C18 C17 C16 119.3(12) . . ?
C16 C17 H17 120.3 . . ?
N1 C6 H6A 109.5 . . ?
N1 C6 H6B 109.5 . . ?
N1 C6 H6C 109.5 . . ?
H6A C6 H6B 109.5 . . ?
H6A C6 H6C 109.5 . . ?
H6B C6 H6C 109.5 . . ?
C36 C35 H35 119.3 . . ?
C34 C35 C36 121.3(13) . . ?
C34 C35 H35 119.3 . . ?
C13 C12 H12 120.3 . . ?
C13 C12 C11 119.5(12) . . ?
C11 C12 H12 120.3 . . ?
C27 C28 H28 120.2 . . ?
C29 C28 C27 119.6(14) . . ?
C29 C28 H28 120.2 . . ?
C10 C11 C12 120.5(12) . . ?
C10 C11 H11 119.7 . . ?
C12 C11 H11 119.7 . . ?
C21 C22 H22 120.6 . . ?
C23 C22 C21 118.8(14) . . ?
C23 C22 H22 120.6 . . ?
C15 C16 H16 119.6 . . ?
C17 C16 C15 120.7(12) . . ?
C17 C16 H16 119.6 . . ?
C28 C29 H29 119.7 . . ?
C28 C29 C30 120.7(14) . . ?
C30 C29 H29 119.7 . . ?
C33 C34 H34 120.1 . . ?
C35 C34 C33 119.8(14) . . ?
C35 C34 H34 120.1 . . ?
C31 C30 H30 119.7 . . ?
C29 C30 C31 120.6(15) . . ?
C29 C30 H30 119.7 . . ?
C22 C23 H23 119.3 . . ?
C22 C23 C24 121.4(15) . . ?
C24 C23 H23 119.3 . . ?
C20 C25 H25 120.1 . . ?
C20 C25 C24 119.8(14) . . ?
C24 C25 H25 120.1 . . ?
C23 C24 C25 119.4(15) . . ?
C23 C24 H24 120.3 . . ?
C25 C24 H24 120.3 . . ?

loop_
_geom_bond_atom_site_label_1
_geom_bond_atom_site_label_2
_geom_bond_distance
_geom_bond_site_symmetry_2
_geom_bond_publ_flag
Ru1 P1 2.325(2) . ?
Ru1 P2 2.398(3) . ?
Ru1 P3 2.358(3) . ?
Ru1 C48 2.210(10) . ?
Ru1 C47 2.200(10) . ?
Ru1 C46 2.206(10) . ?
Ru1 C44 2.244(10) . ?
Ru1 C45 2.232(9) . ?
Ni1 Cl1 2.551(3) . ?
Ni1 Cl2A 2.262(5) . ?
Ni1 O1 1.926(5) . ?
Ni1 N1 2.046(9) . ?
Ni1 N3 2.143(8) . ?
Ni1 Cl2B 2.24(3) . ?
P1 C1 1.830(10) . ?
P1 C3 1.821(9) . ?
P1 C2 1.854(10) . ?
P2 C14 1.845(12) . ?
P2 C8 1.845(10) . ?
P2 C20 1.822(11) . ?
P3 C38 1.847(10) . ?
P3 C26 1.828(10) . ?
P3 C32 1.839(10) . ?
O1 H1 0.99(2) . ?
N1 C4 1.477(12) . ?
N1 C1 1.494(11) . ?
N1 C6 1.493(12) . ?
N3 C5 1.476(12) . ?
N3 C3 1.512(11) . ?
N3 C7 1.476(12) . ?
N2 C4 1.440(12) . ?
N2 C5 1.425(12) . ?
N2 C2 1.454(11) . ?
C38 C43 1.369(14) . ?
C38 C39 1.372(14) . ?
C48 H48 0.9300 . ?
C48 C47 1.390(14) . ?
C48 C44 1.416(14) . ?
C4 H4A 0.9700 . ?
C4 H4B 0.9700 . ?
C14 C19 1.385(15) . ?
C14 C15 1.365(15) . ?
C8 C13 1.397(14) . ?
C8 C9 1.386(14) . ?
C1 H1A 0.9700 . ?
C1 H1B 0.9700 . ?
C5 H5A 0.9700 . ?
C5 H5B 0.9700 . ?
C3 H3A 0.9700 . ?
C3 H3B 0.9700 . ?
C47 H47 0.9300 . ?
C47 C46 1.402(14) . ?
C2 H2A 0.9700 . ?
C2 H2B 0.9700 . ?
C43 H43 0.9300 . ?
C43 C42 1.389(14) . ?
C13 H13 0.9300 . ?
C13 C12 1.388(15) . ?
C46 H46 0.9300 . ?
C46 C45 1.413(14) . ?
C20 C21 1.399(15) . ?
C20 C25 1.382(16) . ?
C44 H44 0.9300 . ?
C44 C45 1.395(13) . ?
C45 H45 0.9300 . ?
C26 C31 1.382(15) . ?
C26 C27 1.408(15) . ?
C9 H9 0.9300 . ?
C9 C10 1.395(14) . ?
C40 H40 0.9300 . ?
C40 C41 1.398(16) . ?
C40 C39 1.380(15) . ?
C10 H10 0.9300 . ?
C10 C11 1.336(15) . ?
C37 H37 0.9300 . ?
C37 C32 1.397(15) . ?
C37 C36 1.409(15) . ?
C19 H19 0.9300 . ?
C19 C18 1.377(15) . ?
C7 H7A 0.9600 . ?
C7 H7B 0.9600 . ?
C7 H7C 0.9600 . ?
C32 C33 1.378(15) . ?
C18 H18 0.9300 . ?
C18 C17 1.316(15) . ?
C21 H21 0.9300 . ?
C21 C22 1.379(15) . ?
C15 H15 0.9300 . ?
C15 C16 1.389(15) . ?
C41 H41 0.9300 . ?
C41 C42 1.343(16) . ?
C31 H31 0.9300 . ?
C31 C30 1.371(17) . ?
C36 H36 0.9300 . ?
C36 C35 1.396(19) . ?
C33 H33 0.9300 . ?
C33 C34 1.400(15) . ?
C27 H27 0.9300 . ?
C27 C28 1.380(15) . ?
C39 H39 0.9300 . ?
C42 H42 0.9300 . ?
C17 H17 0.9300 . ?
C17 C16 1.359(15) . ?
C6 H6A 0.9600 . ?
C6 H6B 0.9600 . ?
C6 H6C 0.9600 . ?
C35 H35 0.9300 . ?
C35 C34 1.362(18) . ?
C12 H12 0.9300 . ?
C12 C11 1.390(17) . ?
C28 H28 0.9300 . ?
C28 C29 1.348(18) . ?
C11 H11 0.9300 . ?
C22 H22 0.9300 . ?
C22 C23 1.359(19) . ?
C16 H16 0.9300 . ?
C29 H29 0.9300 . ?
C29 C30 1.36(2) . ?
C34 H34 0.9300 . ?
C30 H30 0.9300 . ?
C23 H23 0.9300 . ?
C23 C24 1.39(2) . ?
C25 H25 0.9300 . ?
C25 C24 1.396(18) . ?
C24 H24 0.9300 . ?

loop_
_geom_torsion_atom_site_label_1
_geom_torsion_atom_site_label_2
_geom_torsion_atom_site_label_3
_geom_torsion_atom_site_label_4
_geom_torsion
_geom_torsion_site_symmetry_1
_geom_torsion_site_symmetry_2
_geom_torsion_site_symmetry_3
_geom_torsion_site_symmetry_4
_geom_torsion_publ_flag
Ru1 P1 C1 N1 -179.5(6) . . . . ?
Ru1 P1 C3 N3 180.0(5) . . . . ?
Ru1 P1 C2 N2 -177.9(5) . . . . ?
Ru1 P2 C14 C19 61.4(13) . . . . ?
Ru1 P2 C14 C15 -117.0(12) . . . . ?
Ru1 P2 C8 C13 -116.6(8) . . . . ?
Ru1 P2 C8 C9 59.2(10) . . . . ?
Ru1 P2 C20 C21 40.7(9) . . . . ?
Ru1 P2 C20 C25 -143.6(10) . . . . ?
Ru1 P3 C38 C43 11.4(9) . . . . ?
Ru1 P3 C38 C39 -170.6(7) . . . . ?
Ru1 P3 C26 C31 -113.0(9) . . . . ?
Ru1 P3 C26 C27 66.8(9) . . . . ?
Ru1 P3 C32 C37 69.7(9) . . . . ?
Ru1 P3 C32 C33 -105.7(9) . . . . ?
Ru1 C48 C47 C46 -62.6(7) . . . . ?
Ru1 C48 C44 C45 61.6(7) . . . . ?
Ru1 C47 C46 C45 -63.8(7) . . . . ?
Ru1 C46 C45 C44 -63.0(7) . . . . ?
Ru1 C44 C45 C46 61.8(7) . . . . ?
Ni1 N1 C4 N2 -67.1(9) . . . . ?
Ni1 N1 C1 P1 70.8(8) . . . . ?
Ni1 N3 C5 N2 62.7(9) . . . . ?
Ni1 N3 C3 P1 -72.3(7) . . . . ?
P2 C14 C19 C18 179.3(11) . . . . ?
P2 C14 C15 C16 177.5(11) . . . . ?
P2 C8 C13 C12 176.1(9) . . . . ?
P2 C8 C9 C10 -177.2(8) . . . . ?
P2 C20 C21 C22 176.9(9) . . . . ?
P2 C20 C25 C24 -176.2(12) . . . . ?
P3 C38 C43 C42 177.1(8) . . . . ?
P3 C38 C39 C40 -177.6(8) . . . . ?
P3 C26 C31 C30 -176.4(11) . . . . ?
P3 C26 C27 C28 177.0(9) . . . . ?
P3 C32 C33 C34 175.1(9) . . . . ?
C38 P3 C26 C31 116.4(10) . . . . ?
C38 P3 C26 C27 -63.8(9) . . . . ?
C38 P3 C32 C37 -166.1(9) . . . . ?
C38 P3 C32 C33 18.6(10) . . . . ?
C38 C43 C42 C41 0.3(18) . . . . ?
C48 C47 C46 Ru1 62.8(7) . . . . ?
C48 C47 C46 C45 -0.9(11) . . . . ?
C48 C44 C45 Ru1 -60.9(7) . . . . ?
C48 C44 C45 C46 0.9(11) . . . . ?
C4 N1 C1 P1 -54.5(10) . . . . ?
C4 N2 C5 N3 -65.1(11) . . . . ?
C4 N2 C2 P1 68.7(9) . . . . ?
C14 P2 C8 C13 112.4(10) . . . . ?
C14 P2 C8 C9 -71.8(10) . . . . ?
C14 P2 C20 C21 163.5(9) . . . . ?
C14 P2 C20 C25 -20.8(12) . . . . ?
C14 C19 C18 C17 4(2) . . . . ?
C14 C15 C16 C17 3(2) . . . . ?
C8 P2 C14 C19 -162.8(12) . . . . ?
C8 P2 C14 C15 18.8(14) . . . . ?
C8 P2 C20 C21 -91.5(9) . . . . ?
C8 P2 C20 C25 84.2(11) . . . . ?
C8 C13 C12 C11 0.5(18) . . . . ?
C8 C9 C10 C11 1.6(17) . . . . ?
C1 P1 C3 N3 51.0(8) . . . . ?
C1 P1 C2 N2 -54.5(7) . . . . ?
C1 N1 C4 N2 57.1(11) . . . . ?
C5 N3 C3 P1 50.3(9) . . . . ?
C5 N2 C4 N1 66.9(11) . . . . ?
C5 N2 C2 P1 -66.8(9) . . . . ?
C3 P1 C1 N1 -47.6(9) . . . . ?
C3 P1 C2 N2 49.9(7) . . . . ?
C3 N3 C5 N2 -56.3(10) . . . . ?
C47 C48 C44 Ru1 -63.1(7) . . . . ?
C47 C48 C44 C45 -1.5(11) . . . . ?
C47 C46 C45 Ru1 63.0(7) . . . . ?
C47 C46 C45 C44 0.0(11) . . . . ?
C2 P1 C1 N1 51.4(8) . . . . ?
C2 P1 C3 N3 -46.0(8) . . . . ?
C2 N2 C4 N1 -68.7(11) . . . . ?
C2 N2 C5 N3 69.7(10) . . . . ?
C43 C38 C39 C40 0.5(15) . . . . ?
C13 C8 C9 C10 -1.3(16) . . . . ?
C13 C12 C11 C10 -0.1(19) . . . . ?
C20 P2 C14 C19 -59.2(13) . . . . ?
C20 P2 C14 C15 122.4(13) . . . . ?
C20 P2 C8 C13 8.3(10) . . . . ?
C20 P2 C8 C9 -175.9(9) . . . . ?
C20 C21 C22 C23 1(2) . . . . ?
C20 C25 C24 C23 -2(2) . . . . ?
C44 C48 C47 Ru1 64.1(7) . . . . ?
C44 C48 C47 C46 1.5(11) . . . . ?
C26 P3 C38 C43 146.8(8) . . . . ?
C26 P3 C38 C39 -35.2(9) . . . . ?
C26 P3 C32 C37 -66.6(9) . . . . ?
C26 P3 C32 C33 118.1(9) . . . . ?
C26 C31 C30 C29 -3(2) . . . . ?
C26 C27 C28 C29 2(2) . . . . ?
C9 C8 C13 C12 0.3(17) . . . . ?
C9 C10 C11 C12 -0.9(18) . . . . ?
C40 C41 C42 C43 0.7(19) . . . . ?
C37 C32 C33 C34 -0.3(17) . . . . ?
C37 C36 C35 C34 3(2) . . . . ?
C19 C14 C15 C16 -1(2) . . . . ?
C19 C18 C17 C16 -2(2) . . . . ?
C7 N3 C5 N2 -174.5(8) . . . . ?
C7 N3 C3 P1 168.0(7) . . . . ?
C32 P3 C38 C43 -107.5(8) . . . . ?
C32 P3 C38 C39 70.5(9) . . . . ?
C32 P3 C26 C31 14.6(11) . . . . ?
C32 P3 C26 C27 -165.5(8) . . . . ?
C32 C37 C36 C35 0.8(18) . . . . ?
C32 C33 C34 C35 4(2) . . . . ?
C18 C17 C16 C15 -1(2) . . . . ?
C21 C20 C25 C24 -1(2) . . . . ?
C21 C22 C23 C24 -3(2) . . . . ?
C15 C14 C19 C18 -2(2) . . . . ?
C41 C40 C39 C38 0.5(17) . . . . ?
C31 C26 C27 C28 -3.1(17) . . . . ?
C36 C37 C32 P3 -177.4(9) . . . . ?
C36 C37 C32 C33 -1.9(16) . . . . ?
C36 C35 C34 C33 -5(2) . . . . ?
C27 C26 C31 C30 3.8(18) . . . . ?
C27 C28 C29 C30 -1(2) . . . . ?
C39 C38 C43 C42 -0.9(15) . . . . ?
C39 C40 C41 C42 -1.1(18) . . . . ?
C6 N1 C4 N2 173.8(8) . . . . ?
C6 N1 C1 P1 -170.0(7) . . . . ?
C28 C29 C30 C31 2(3) . . . . ?
C22 C23 C24 C25 4(3) . . . . ?
C25 C20 C21 C22 1.0(18) . . . . ?

loop_
_platon_squeeze_void_nr
_platon_squeeze_void_average_x
_platon_squeeze_void_average_y
_platon_squeeze_void_average_z
_platon_squeeze_void_volume
_platon_squeeze_void_count_electrons
_platon_squeeze_void_content
1 0.006 -0.004 -0.010 2788 565 '8 CF3SO3'
